data_7036778
loop_
_publ_author_name
'Velian, Alexandra'
'Cossairt, Brandi M.'
'Cummins, Christopher C.'

_publ_section_title
;
 Assembly and stabilization of {E(cyclo-P3)2} (E = Sn, Pb) as a bridging
 ligand spanning two triaryloxyniobium units.
;
_journal_issue 5
_journal_name_full 'Dalton transactions (Cambridge, England : 2003)'
_journal_page_first 1891
_journal_page_last 1895
_journal_paper_doi 10.1039/c5dt03383g
_journal_volume 45
_journal_year 2016
_chemical_formula_sum 'C43 H53 N2 Nb O2 P3'
_chemical_formula_weight 815.69
_chemical_name_systematic
; 
 ? 
;
_space_group_crystal_system monoclinic
_space_group_IT_number 14
_space_group_name_Hall '-P 2yn'
_space_group_name_H-M_alt 'P 1 21/n 1'
_symmetry_space_group_name_Hall '-P 2yn'
_symmetry_space_group_name_H-M 'P 1 21/n 1'
_atom_sites_solution_hydrogens geom
_atom_sites_solution_primary direct
_atom_sites_solution_secondary difmap
_audit_creation_method SHELXL-2014
_audit_update_record
;
2015-08-28 deposited with the CCDC.
2015-10-05 downloaded from the CCDC.
;
_cell_angle_alpha 90
_cell_angle_beta 92.662(4)
_cell_angle_gamma 90
_cell_formula_units_Z 4
_cell_length_a 14.0102(10)
_cell_length_b 16.5289(12)
_cell_length_c 18.0957(10)
_cell_measurement_temperature 100(2)
_cell_volume 4186.0(5)
_computing_cell_refinement 'SAINT 7.46A (Bruker-AXS, 2011)'
_computing_data_collection 'APEX2 v2011.4.0 (Bruker-AXS, 2011)'
_computing_data_reduction 'SAINT 7.46A (Bruker-AXS, 2011)'
_computing_structure_refinement 'SHELXL-2014 (Sheldrick, 2014)'
_computing_structure_solution 'SHELXS-97 (Sheldrick, 2008)'
_diffrn_ambient_temperature 100(2)
_diffrn_detector_area_resol_mean 8.3
_diffrn_measured_fraction_theta_full 0.983
_diffrn_measured_fraction_theta_max 0.976
_diffrn_measurement_device_type 'Bruker Smart APEX CCD'
_diffrn_measurement_method '\f and \w scans'
_diffrn_radiation_type CuK\a
_diffrn_radiation_wavelength 1.54178
_diffrn_reflns_av_R_equivalents 0.0956
_diffrn_reflns_av_unetI/netI 0.0411
_diffrn_reflns_laue_measured_fraction_full 0.983
_diffrn_reflns_laue_measured_fraction_max 0.976
_diffrn_reflns_limit_h_max 16
_diffrn_reflns_limit_h_min -17
_diffrn_reflns_limit_k_max 20
_diffrn_reflns_limit_k_min -20
_diffrn_reflns_limit_l_max 22
_diffrn_reflns_limit_l_min -21
_diffrn_reflns_number 87281
_diffrn_reflns_point_group_measured_fraction_full 0.983
_diffrn_reflns_point_group_measured_fraction_max 0.976
_diffrn_reflns_theta_full 67.679
_diffrn_reflns_theta_max 70.215
_diffrn_reflns_theta_min 3.623
_diffrn_source 'fine-focus sealed tube, graphite'
_exptl_absorpt_coefficient_mu 3.707
_exptl_absorpt_correction_T_max 0.7533
_exptl_absorpt_correction_T_min 0.5870
_exptl_absorpt_correction_type multi-scan
_exptl_absorpt_process_details 'SADABS (Sheldrick, 2009)'
_exptl_crystal_colour green
_exptl_crystal_density_diffrn 1.294
_exptl_crystal_density_method 'not measured'
_exptl_crystal_description plate
_exptl_crystal_F_000 1708
_exptl_crystal_size_max 0.200
_exptl_crystal_size_mid 0.200
_exptl_crystal_size_min 0.100
_refine_diff_density_max 0.351
_refine_diff_density_min -0.559
_refine_diff_density_rms 0.074
_refine_ls_extinction_method none
_refine_ls_goodness_of_fit_ref 1.022
_refine_ls_hydrogen_treatment constr
_refine_ls_matrix_type full
_refine_ls_number_parameters 495
_refine_ls_number_reflns 7782
_refine_ls_number_restraints 276
_refine_ls_restrained_S_all 1.009
_refine_ls_R_factor_all 0.0554
_refine_ls_R_factor_gt 0.0388
_refine_ls_shift/su_max 0.002
_refine_ls_shift/su_mean 0.000
_refine_ls_structure_factor_coef Fsqd
_refine_ls_weighting_details 'w=1/[\s^2^(Fo^2^)+(0.0605P)^2^+0.9292P] where P=(Fo^2^+2Fc^2^)/3'
_refine_ls_weighting_scheme calc
_refine_ls_wR_factor_gt 0.0923
_refine_ls_wR_factor_ref 0.1013
_reflns_Friedel_coverage 0.000
_reflns_number_gt 6190
_reflns_number_total 7782
_reflns_threshold_expression 'I > 2\s(I)'
_cod_data_source_file c5dt03383g2.cif
_cod_data_source_block D8_10142_0m_a
_cod_depositor_comments 'Adding full bibliography for 7036776--7036781.cif.'
_cod_database_code 7036778
_shelx_space_group_comment
; 
The symmetry employed for this shelxl refinement is uniquely defined 
by the following loop, which should always be used as a source of 
symmetry information in preference to the above space-group names. 
They are only intended as comments. 
;
_shelx_estimated_absorpt_t_min 0.524
_shelx_estimated_absorpt_t_max 0.708
_shelxl_version_number 2014-2

loop_
_space_group_symop_operation_xyz
'x, y, z'
'-x+1/2, y+1/2, -z+1/2'
'-x, -y, -z'
'x-1/2, -y-1/2, z-1/2'

loop_
_atom_site_label
_atom_site_type_symbol
_atom_site_fract_x
_atom_site_fract_y
_atom_site_fract_z
_atom_site_U_iso_or_equiv
_atom_site_adp_type
_atom_site_occupancy
_atom_site_site_symmetry_order
_atom_site_calc_flag
_atom_site_refinement_flags_posn
_atom_site_refinement_flags_adp
_atom_site_refinement_flags_occupancy
_atom_site_disorder_assembly
_atom_site_disorder_group
Nb1 Nb 0.58866(2) 0.68028(2) 0.86567(2) 0.02003(8) Uani 1 1 d . . . . .
P1 P 0.57710(7) 0.61517(5) 0.98974(4) 0.03333(19) Uani 1 1 d . . . . .
P2 P 0.51796(6) 0.73648(5) 0.98207(4) 0.02875(17) Uani 1 1 d . . . . .
P3 P 0.67140(6) 0.71863(5) 0.98774(4) 0.03066(18) Uani 1 1 d . . . . .
O1 O 0.70590(14) 0.66631(12) 0.81281(12) 0.0248(4) Uani 1 1 d . . . . .
O2 O 0.46921(14) 0.69569(12) 0.80660(11) 0.0226(4) Uani 1 1 d . . . . .
N3 N 0.56239(18) 0.54880(15) 0.82267(15) 0.0264(5) Uani 1 1 d . . . . .
N4 N 0.61399(18) 0.81696(14) 0.84760(14) 0.0250(5) Uani 1 1 d . . . . .
C11 C 0.7882(2) 0.67209(17) 0.77760(17) 0.0250(6) Uani 1 1 d . . . . .
C12 C 0.8750(2) 0.64723(18) 0.81371(17) 0.0264(6) Uani 1 1 d . . . . .
C13 C 0.9582(2) 0.65083(18) 0.77436(18) 0.0291(7) Uani 1 1 d . . . . .
H13 H 1.0169 0.6337 0.7976 0.035 Uiso 1 1 calc R U . . .
C14 C 0.9570(2) 0.67889(19) 0.70215(19) 0.0321(7) Uani 1 1 d . . . . .
H14 H 1.0146 0.6815 0.6766 0.039 Uiso 1 1 calc R U . . .
C15 C 0.8718(2) 0.70299(18) 0.66742(18) 0.0301(7) Uani 1 1 d . . . . .
H15 H 0.8715 0.7219 0.6178 0.036 Uiso 1 1 calc R U . . .
C16 C 0.7863(2) 0.70012(17) 0.70361(18) 0.0267(6) Uani 1 1 d . . . . .
C21 C 0.3766(2) 0.71633(18) 0.79415(16) 0.0239(6) Uani 1 1 d . . . . .
C22 C 0.3517(2) 0.76890(18) 0.73469(17) 0.0258(6) Uani 1 1 d . . . . .
C23 C 0.2560(2) 0.78976(19) 0.72266(19) 0.0315(7) Uani 1 1 d . . . . .
H23 H 0.2379 0.8249 0.6829 0.038 Uiso 1 1 calc R U . . .
C24 C 0.1866(2) 0.7603(2) 0.7675(2) 0.0359(8) Uani 1 1 d . . . . .
H24 H 0.1219 0.7768 0.7597 0.043 Uiso 1 1 calc R U . . .
C25 C 0.2118(2) 0.7067(2) 0.8236(2) 0.0338(7) Uani 1 1 d . . . . .
H25 H 0.1635 0.6862 0.8536 0.041 Uiso 1 1 calc R U . . .
C26 C 0.3059(2) 0.68187(18) 0.83748(17) 0.0265(6) Uani 1 1 d . . . . .
C31 C 0.5606(2) 0.47857(19) 0.8597(2) 0.0330(7) Uani 1 1 d . . . . .
H31 H 0.5691 0.4798 0.9121 0.040 Uiso 1 1 calc R U . . .
C32 C 0.5470(3) 0.4043(2) 0.8253(2) 0.0401(8) Uani 1 1 d . . . . .
H32 H 0.5459 0.3560 0.8537 0.048 Uiso 1 1 calc R U . . .
C33 C 0.5351(3) 0.4015(2) 0.7492(2) 0.0435(9) Uani 1 1 d . . . . .
H33 H 0.5266 0.3514 0.7241 0.052 Uiso 1 1 calc R U . . .
C34 C 0.5358(3) 0.4731(2) 0.7108(2) 0.0436(9) Uani 1 1 d . . . . .
H34 H 0.5268 0.4732 0.6584 0.052 Uiso 1 1 calc R U . . .
C35 C 0.5496(3) 0.5450(2) 0.74887(19) 0.0350(7) Uani 1 1 d . . . . .
H35 H 0.5501 0.5940 0.7215 0.042 Uiso 1 1 calc R U . . .
C41 C 0.5397(2) 0.86878(18) 0.83964(17) 0.0269(6) Uani 1 1 d . . . . .
H41 H 0.4767 0.8478 0.8408 0.032 Uiso 1 1 calc R U . . .
C42 C 0.5514(3) 0.9514(2) 0.82983(18) 0.0330(7) Uani 1 1 d . . . . .
H42 H 0.4975 0.9860 0.8240 0.040 Uiso 1 1 calc R U . . .
C43 C 0.6425(3) 0.98205(19) 0.82874(18) 0.0340(7) Uani 1 1 d . . . . .
H43 H 0.6525 1.0384 0.8221 0.041 Uiso 1 1 calc R U . . .
C44 C 0.7192(3) 0.9302(2) 0.8374(2) 0.0359(7) Uani 1 1 d . . . . .
H44 H 0.7828 0.9502 0.8371 0.043 Uiso 1 1 calc R U . . .
C45 C 0.7019(2) 0.84820(18) 0.84657(18) 0.0291(7) Uani 1 1 d . . . . .
H45 H 0.7549 0.8126 0.8524 0.035 Uiso 1 1 calc R U . . .
C121 C 0.8740(2) 0.6126(2) 0.89155(18) 0.0310(7) Uani 1 1 d . . . . .
H121 H 0.8292 0.6462 0.9202 0.037 Uiso 1 1 calc R U . . .
C122 C 0.9713(3) 0.6140(2) 0.9332(2) 0.0413(8) Uani 1 1 d . . . . .
H12A H 1.0144 0.5759 0.9101 0.062 Uiso 1 1 calc R U . . .
H12B H 0.9637 0.5984 0.9848 0.062 Uiso 1 1 calc R U . . .
H12C H 0.9982 0.6687 0.9314 0.062 Uiso 1 1 calc R U . . .
C123 C 0.8351(3) 0.5259(2) 0.8887(2) 0.0412(8) Uani 1 1 d . . . . .
H12D H 0.7719 0.5256 0.8630 0.062 Uiso 1 1 calc R U . . .
H12E H 0.8297 0.5055 0.9392 0.062 Uiso 1 1 calc R U . . .
H12F H 0.8787 0.4913 0.8621 0.062 Uiso 1 1 calc R U . . .
C161 C 0.6935(2) 0.72370(18) 0.66311(18) 0.0286(6) Uani 1 1 d . . . . .
H161 H 0.6402 0.7123 0.6965 0.034 Uiso 1 1 calc R U . . .
C162 C 0.6909(3) 0.81409(19) 0.64442(19) 0.0352(7) Uani 1 1 d . . . . .
H16A H 0.6931 0.8457 0.6903 0.053 Uiso 1 1 calc R U . . .
H16B H 0.6319 0.8265 0.6155 0.053 Uiso 1 1 calc R U . . .
H16C H 0.7461 0.8279 0.6155 0.053 Uiso 1 1 calc R U . . .
C163 C 0.6772(3) 0.6723(2) 0.5931(2) 0.0419(8) Uani 1 1 d . . . . .
H16D H 0.7286 0.6825 0.5594 0.063 Uiso 1 1 calc R U . . .
H16E H 0.6157 0.6867 0.5686 0.063 Uiso 1 1 calc R U . . .
H16F H 0.6769 0.6149 0.6066 0.063 Uiso 1 1 calc R U . . .
C221 C 0.4258(2) 0.79653(19) 0.68182(18) 0.0299(7) Uani 1 1 d . . . . .
H221 H 0.4902 0.7919 0.7077 0.036 Uiso 1 1 calc R U . . .
C222 C 0.4118(3) 0.8848(2) 0.6567(2) 0.0390(8) Uani 1 1 d . . . . .
H22A H 0.3532 0.8892 0.6252 0.058 Uiso 1 1 calc R U . . .
H22B H 0.4666 0.9019 0.6287 0.058 Uiso 1 1 calc R U . . .
H22C H 0.4068 0.9197 0.7001 0.058 Uiso 1 1 calc R U . . .
C223 C 0.4232(3) 0.7396(2) 0.6144(2) 0.0404(8) Uani 1 1 d . . . . .
H22D H 0.4362 0.6840 0.6310 0.061 Uiso 1 1 calc R U . . .
H22E H 0.4718 0.7564 0.5804 0.061 Uiso 1 1 calc R U . . .
H22F H 0.3600 0.7421 0.5890 0.061 Uiso 1 1 calc R U . . .
C261 C 0.3287(2) 0.6145(2) 0.89248(17) 0.0298(7) Uani 1 1 d . . . . .
H261 H 0.3994 0.6145 0.9030 0.036 Uiso 1 1 calc R U . . .
C262 C 0.2814(3) 0.6268(3) 0.9661(2) 0.0495(10) Uani 1 1 d . . . . .
H26A H 0.2985 0.6802 0.9861 0.074 Uiso 1 1 calc R U . . .
H26B H 0.3035 0.5849 1.0012 0.074 Uiso 1 1 calc R U . . .
H26C H 0.2118 0.6231 0.9582 0.074 Uiso 1 1 calc R U . . .
C263 C 0.3017(3) 0.5324(2) 0.8573(2) 0.0444(9) Uani 1 1 d . . . . .
H26D H 0.2329 0.5311 0.8449 0.067 Uiso 1 1 calc R U . . .
H26E H 0.3182 0.4889 0.8924 0.067 Uiso 1 1 calc R U . . .
H26F H 0.3368 0.5248 0.8122 0.067 Uiso 1 1 calc R U . . .
C1S C 0.4390(5) 0.3920(4) 0.5587(4) 0.0470(17) Uani 0.5 1 d D U P A -1
H1S H 0.3898 0.3609 0.5794 0.056 Uiso 0.5 1 calc R U P A -1
C2S C 0.5288(6) 0.3584(5) 0.5505(4) 0.0529(18) Uani 0.5 1 d D U P A -1
H2S H 0.5414 0.3042 0.5654 0.063 Uiso 0.5 1 calc R U P A -1
C3S C 0.5991(6) 0.4043(5) 0.5208(4) 0.0545(19) Uani 0.5 1 d D U P A -1
H3S H 0.6606 0.3813 0.5153 0.065 Uiso 0.5 1 calc R U P A -1
C4S C 0.5824(5) 0.4824(5) 0.4989(4) 0.0488(17) Uani 0.5 1 d D U P A -1
H4S H 0.6311 0.5132 0.4772 0.059 Uiso 0.5 1 calc R U P A -1
C5S C 0.4934(7) 0.5157(6) 0.5088(6) 0.052(2) Uani 0.5 1 d D U P A -1
H5S H 0.4818 0.5707 0.4960 0.062 Uiso 0.5 1 calc R U P A -1
C6S C 0.4219(6) 0.4704(5) 0.5368(4) 0.0488(17) Uani 0.5 1 d D U P A -1
H6S H 0.3601 0.4933 0.5411 0.059 Uiso 0.5 1 calc R U P A -1
C1T C 0.3561(3) 0.9554(2) 0.9595(2) 0.0443(8) Uani 1 1 d D U . . .
H1T H 0.3815 0.9229 0.9990 0.053 Uiso 1 1 calc R U . . .
C2T C 0.3670(3) 1.0391(2) 0.9623(2) 0.0406(8) Uani 1 1 d D U . . .
H2T H 0.4000 1.0637 1.0035 0.049 Uiso 1 1 calc R U . . .
C3T C 0.3293(3) 1.0864(2) 0.90467(19) 0.0384(8) Uani 1 1 d D U . . .
H3T H 0.3364 1.1436 0.9064 0.046 Uiso 1 1 calc R U . . .
C4T C 0.2816(3) 1.0504(2) 0.84483(19) 0.0411(8) Uani 1 1 d D U . . .
H4T H 0.2553 1.0827 0.8056 0.049 Uiso 1 1 calc R U . . .
C5T C 0.2720(3) 0.9671(2) 0.8420(2) 0.0447(9) Uani 1 1 d D U . . .
H5T H 0.2400 0.9425 0.8004 0.054 Uiso 1 1 calc R U . . .
C6T C 0.3084(3) 0.9195(2) 0.8994(2) 0.0433(8) Uani 1 1 d D U . . .
H6T H 0.3008 0.8624 0.8976 0.052 Uiso 1 1 calc R U . . .

loop_
_atom_site_aniso_label
_atom_site_aniso_U_11
_atom_site_aniso_U_22
_atom_site_aniso_U_33
_atom_site_aniso_U_23
_atom_site_aniso_U_13
_atom_site_aniso_U_12
Nb1 0.01951(12) 0.01882(12) 0.02196(12) 0.00001(9) 0.00299(9) 0.00007(8)
P1 0.0436(5) 0.0302(4) 0.0264(4) 0.0040(3) 0.0035(4) 0.0000(3)
P2 0.0279(4) 0.0320(4) 0.0267(4) -0.0035(3) 0.0049(3) 0.0005(3)
P3 0.0278(4) 0.0362(4) 0.0277(4) -0.0049(3) -0.0008(3) 0.0005(3)
O1 0.0184(9) 0.0257(11) 0.0309(11) -0.0010(8) 0.0080(9) 0.0012(8)
O2 0.0197(10) 0.0247(10) 0.0234(10) 0.0018(8) -0.0004(8) 0.0008(7)
N3 0.0218(12) 0.0236(13) 0.0342(14) -0.0019(10) 0.0044(11) -0.0011(9)
N4 0.0274(13) 0.0207(12) 0.0273(12) -0.0012(10) 0.0055(10) -0.0016(10)
C11 0.0243(15) 0.0175(13) 0.0339(16) -0.0031(11) 0.0096(13) -0.0015(11)
C12 0.0242(15) 0.0214(14) 0.0338(16) -0.0062(12) 0.0042(13) -0.0016(11)
C13 0.0213(15) 0.0244(15) 0.0416(18) -0.0053(13) 0.0025(14) -0.0010(11)
C14 0.0272(16) 0.0283(16) 0.0417(18) -0.0049(14) 0.0125(14) -0.0048(13)
C15 0.0349(17) 0.0211(14) 0.0352(17) -0.0008(12) 0.0097(15) -0.0025(12)
C16 0.0281(15) 0.0173(14) 0.0354(16) -0.0024(11) 0.0076(14) 0.0007(11)
C21 0.0218(14) 0.0238(14) 0.0261(14) -0.0059(11) 0.0003(12) 0.0010(11)
C22 0.0253(15) 0.0235(14) 0.0284(15) -0.0032(11) 0.0002(13) -0.0009(11)
C23 0.0271(16) 0.0275(16) 0.0396(17) 0.0012(13) -0.0021(14) 0.0023(12)
C24 0.0234(16) 0.0328(17) 0.051(2) -0.0039(15) -0.0020(15) 0.0022(13)
C25 0.0244(15) 0.0357(17) 0.0418(18) -0.0018(14) 0.0064(15) -0.0051(13)
C26 0.0261(15) 0.0248(15) 0.0289(15) -0.0052(12) 0.0029(13) -0.0053(12)
C31 0.0319(17) 0.0248(16) 0.0426(18) 0.0015(13) 0.0031(15) -0.0014(12)
C32 0.042(2) 0.0212(16) 0.058(2) 0.0013(15) 0.0117(18) -0.0013(14)
C33 0.043(2) 0.0283(17) 0.061(2) -0.0138(16) 0.0233(19) -0.0133(15)
C34 0.053(2) 0.040(2) 0.0388(19) -0.0140(15) 0.0181(18) -0.0148(17)
C35 0.047(2) 0.0247(16) 0.0339(17) -0.0046(13) 0.0095(16) -0.0045(14)
C41 0.0283(15) 0.0228(15) 0.0297(15) -0.0015(12) 0.0021(13) 0.0030(11)
C42 0.0392(18) 0.0290(16) 0.0307(16) -0.0010(13) 0.0001(15) 0.0025(13)
C43 0.047(2) 0.0231(16) 0.0324(16) 0.0009(12) 0.0081(15) -0.0056(13)
C44 0.0388(19) 0.0260(16) 0.0436(19) -0.0001(14) 0.0097(16) -0.0080(13)
C45 0.0282(16) 0.0226(15) 0.0367(17) -0.0015(12) 0.0047(14) -0.0016(12)
C121 0.0265(16) 0.0321(17) 0.0346(17) -0.0017(13) 0.0039(14) 0.0034(12)
C122 0.0331(18) 0.053(2) 0.0372(18) -0.0017(16) 0.0001(16) 0.0042(16)
C123 0.0373(19) 0.0377(19) 0.049(2) 0.0134(16) 0.0034(17) -0.0019(15)
C161 0.0302(16) 0.0252(16) 0.0307(16) 0.0015(12) 0.0047(13) 0.0006(12)
C162 0.0427(19) 0.0301(17) 0.0331(16) 0.0061(13) 0.0056(15) 0.0046(14)
C163 0.0390(19) 0.042(2) 0.045(2) -0.0082(16) -0.0019(17) 0.0050(15)
C221 0.0260(15) 0.0315(16) 0.0321(16) 0.0042(13) 0.0006(13) 0.0032(12)
C222 0.0374(19) 0.0381(19) 0.0416(19) 0.0125(15) 0.0034(16) 0.0033(14)
C223 0.0358(19) 0.051(2) 0.0340(18) -0.0016(15) 0.0017(16) 0.0061(16)
C261 0.0269(16) 0.0342(17) 0.0283(15) 0.0026(13) 0.0026(13) -0.0084(13)
C262 0.037(2) 0.076(3) 0.0360(19) 0.0114(19) 0.0120(17) -0.0009(19)
C263 0.048(2) 0.0316(18) 0.052(2) 0.0097(16) -0.0182(18) -0.0116(15)
C1S 0.049(4) 0.054(4) 0.037(4) -0.016(3) -0.001(3) -0.012(3)
C2S 0.060(4) 0.056(4) 0.043(4) -0.022(3) -0.001(3) -0.004(3)
C3S 0.057(4) 0.068(4) 0.039(4) -0.019(3) 0.004(3) -0.001(3)
C4S 0.047(4) 0.065(4) 0.034(4) -0.016(3) 0.004(3) -0.012(3)
C5S 0.055(4) 0.064(6) 0.035(5) -0.007(4) 0.004(4) -0.006(4)
C6S 0.041(4) 0.065(4) 0.041(4) -0.011(3) -0.001(3) -0.009(3)
C1T 0.0368(19) 0.051(2) 0.046(2) 0.0056(16) 0.0069(17) 0.0057(15)
C2T 0.0353(18) 0.052(2) 0.0345(17) -0.0086(15) 0.0059(15) -0.0068(15)
C3T 0.044(2) 0.0351(18) 0.0365(17) -0.0056(13) 0.0101(15) -0.0055(14)
C4T 0.051(2) 0.0384(19) 0.0337(17) -0.0031(14) 0.0054(16) 0.0021(15)
C5T 0.048(2) 0.0419(19) 0.0439(19) -0.0128(15) 0.0021(17) -0.0006(16)
C6T 0.044(2) 0.0319(18) 0.055(2) -0.0040(15) 0.0110(17) 0.0022(14)

loop_
_atom_type_symbol
_atom_type_description
_atom_type_scat_dispersion_real
_atom_type_scat_dispersion_imag
_atom_type_scat_source
C C 0.0181 0.0091 'International Tables Vol C Tables 4.2.6.8 and 6.1.1.4'
H H 0.0000 0.0000 'International Tables Vol C Tables 4.2.6.8 and 6.1.1.4'
N N 0.0311 0.0180 'International Tables Vol C Tables 4.2.6.8 and 6.1.1.4'
O O 0.0492 0.0322 'International Tables Vol C Tables 4.2.6.8 and 6.1.1.4'
P P 0.2955 0.4335 'International Tables Vol C Tables 4.2.6.8 and 6.1.1.4'
Nb Nb -0.1121 2.4826 'International Tables Vol C Tables 4.2.6.8 and 6.1.1.4'

loop_
_geom_angle_atom_site_label_1
_geom_angle_atom_site_label_2
_geom_angle_atom_site_label_3
_geom_angle
O1 Nb1 O2 117.68(9)
O1 Nb1 N4 84.73(9)
O2 Nb1 N4 85.91(9)
O1 Nb1 N3 81.35(9)
O2 Nb1 N3 79.72(9)
N4 Nb1 N3 152.40(9)
O1 Nb1 P1 118.67(7)
O2 Nb1 P1 117.13(6)
N4 Nb1 P1 124.33(7)
N3 Nb1 P1 83.27(7)
O1 Nb1 P3 95.49(7)
O2 Nb1 P3 142.13(6)
N4 Nb1 P3 79.13(7)
N3 Nb1 P3 125.75(7)
P1 Nb1 P3 50.93(3)
O1 Nb1 P2 144.83(7)
O2 Nb1 P2 92.79(6)
N4 Nb1 P2 80.13(7)
N3 Nb1 P2 123.71(7)
P1 Nb1 P2 50.97(3)
P3 Nb1 P2 50.60(3)
P3 P1 P2 60.02(4)
P3 P1 Nb1 65.15(3)
P2 P1 Nb1 65.53(3)
P3 P2 P1 59.78(4)
P3 P2 Nb1 64.29(3)
P1 P2 Nb1 63.50(3)
P1 P3 P2 60.20(4)
P1 P3 Nb1 63.93(3)
P2 P3 Nb1 65.11(3)
C11 O1 Nb1 169.07(18)
C21 O2 Nb1 155.96(19)
C35 N3 C31 117.0(3)
C35 N3 Nb1 112.8(2)
C31 N3 Nb1 130.2(2)
C45 N4 C41 117.3(3)
C45 N4 Nb1 121.8(2)
C41 N4 Nb1 120.8(2)
O1 C11 C12 119.8(3)
O1 C11 C16 119.5(3)
C12 C11 C16 120.6(3)
C13 C12 C11 118.2(3)
C13 C12 C121 122.2(3)
C11 C12 C121 119.5(3)
C14 C13 C12 121.4(3)
C15 C14 C13 119.9(3)
C14 C15 C16 121.4(3)
C15 C16 C11 118.5(3)
C15 C16 C161 120.1(3)
C11 C16 C161 121.3(3)
O2 C21 C26 119.9(3)
O2 C21 C22 118.9(3)
C26 C21 C22 121.1(3)
C23 C22 C21 118.2(3)
C23 C22 C221 120.7(3)
C21 C22 C221 120.9(3)
C24 C23 C22 121.3(3)
C25 C24 C23 119.6(3)
C24 C25 C26 122.0(3)
C25 C26 C21 117.6(3)
C25 C26 C261 120.2(3)
C21 C26 C261 121.9(3)
N3 C31 C32 123.1(3)
C33 C32 C31 119.1(3)
C34 C33 C32 118.3(3)
C33 C34 C35 119.5(4)
N3 C35 C34 123.0(3)
N4 C41 C42 122.9(3)
C43 C42 C41 118.7(3)
C42 C43 C44 119.2(3)
C43 C44 C45 118.8(3)
N4 C45 C44 123.1(3)
C12 C121 C122 113.9(3)
C12 C121 C123 109.8(3)
C122 C121 C123 109.8(3)
C16 C161 C162 111.6(3)
C16 C161 C163 110.4(3)
C162 C161 C163 110.9(3)
C22 C221 C222 113.0(3)
C22 C221 C223 108.9(3)
C222 C221 C223 110.3(3)
C26 C261 C262 112.8(3)
C26 C261 C263 109.6(3)
C262 C261 C263 111.7(3)
C6S C1S C2S 119.6(7)
C3S C2S C1S 119.4(8)
C4S C3S C2S 121.2(8)
C3S C4S C5S 118.9(8)
C6S C5S C4S 120.7(9)
C5S C6S C1S 120.2(8)
C6T C1T C2T 120.2(4)
C3T C2T C1T 119.7(3)
C4T C3T C2T 119.9(3)
C3T C4T C5T 120.1(4)
C6T C5T C4T 120.5(3)
C5T C6T C1T 119.7(3)

loop_
_geom_bond_atom_site_label_1
_geom_bond_atom_site_label_2
_geom_bond_distance
Nb1 O1 1.953(2)
Nb1 O2 1.9600(19)
Nb1 N4 2.313(2)
Nb1 N3 2.332(2)
Nb1 P1 2.5018(8)
Nb1 P3 2.5273(8)
Nb1 P2 2.5444(8)
P1 P3 2.1623(12)
P1 P2 2.1716(12)
P2 P3 2.1676(12)
O1 C11 1.346(4)
O2 C21 1.351(3)
N3 C35 1.341(4)
N3 C31 1.342(4)
N4 C45 1.336(4)
N4 C41 1.350(4)
C11 C12 1.415(4)
C11 C16 1.416(4)
C12 C13 1.395(4)
C12 C121 1.521(4)
C13 C14 1.386(5)
C14 C15 1.381(5)
C15 C16 1.393(5)
C16 C161 1.513(4)
C21 C26 1.411(4)
C21 C22 1.414(4)
C22 C23 1.392(4)
C22 C221 1.515(4)
C23 C24 1.383(5)
C24 C25 1.381(5)
C25 C26 1.392(4)
C26 C261 1.518(4)
C31 C32 1.386(5)
C32 C33 1.380(6)
C33 C34 1.372(5)
C34 C35 1.384(5)
C41 C42 1.387(4)
C42 C43 1.375(5)
C43 C44 1.377(5)
C44 C45 1.388(4)
C121 C122 1.526(4)
C121 C123 1.534(5)
C161 C162 1.532(4)
C161 C163 1.533(5)
C221 C222 1.539(4)
C221 C223 1.540(5)
C261 C262 1.529(5)
C261 C263 1.539(5)
C1S C6S 1.374(9)
C1S C2S 1.389(9)
C2S C3S 1.373(9)
C3S C4S 1.368(10)
C4S C5S 1.382(10)
C5S C6S 1.367(10)
C1T C6T 1.384(5)
C1T C2T 1.392(5)
C2T C3T 1.389(5)
C3T C4T 1.381(5)
C4T C5T 1.383(5)
C5T C6T 1.382(5)
